data_2021673
loop_
_publ_author_name
'Eugenia D. Voronova'
'Alexander A. Golovanov'
'Ivan S. Odin'
'Maksim A. Anisimov'
'Pavel V. Dorovatovskii'
'Yan V. Zubavichus'
'Anna V. Vologzhanina'

_publ_section_title
;
 Peculiarities of supramolecular organization of cyclic ketones with
 vinylacetylene fragments
;
_journal_coeditor_code JX3023
_journal_issue 12
_journal_name_full 'Acta Crystallographica, Section C'
_journal_page_first 1674
_journal_page_last 1683
_journal_paper_doi 10.1107/S2053229618015838
_journal_volume 74
_journal_year 2018
_chemical_formula_iupac 'C23 H16 O'
_chemical_formula_moiety 'C23 H16 O'
_chemical_formula_sum 'C23 H16 O'
_chemical_formula_weight 308.36
_chemical_name_systematic
;
2,5-Bis(3-phenylprop-2-yn-1-ylidene)cyclopentanone
;
_space_group_crystal_system monoclinic
_space_group_IT_number 14
_space_group_name_Hall '-P 2ybc'
_space_group_name_H-M_alt 'P 1 21/c 1'
_atom_sites_solution_hydrogens geom
_audit_creation_method
;
Olex2 1.2
(compiled 2018.05.29 svn.r3508 for OlexSys, GUI svn.r5506)
;
_cell_angle_alpha 90
_cell_angle_beta 89.55(3)
_cell_angle_gamma 90
_cell_formula_units_Z 4
_cell_length_a 5.723(6)
_cell_length_b 27.11(3)
_cell_length_c 10.984(12)
_cell_measurement_reflns_used 2200
_cell_measurement_temperature 200
_cell_measurement_theta_max 29.29
_cell_measurement_theta_min 2.35
_cell_volume 1704(3)
_computing_cell_refinement
;
SAINT (Bruker, 2010)
;
_computing_data_collection
;
APEX (Bruker, 2010)
;
_computing_data_reduction
;
SAINT (Bruker, 2010)
;
_computing_molecular_graphics
;
OLEX2 (Dolomanov <i>et al.</i>, 2009)
;
_computing_publication_material
;
OLEX2 (Dolomanov <i>et al.</i>, 2009)
;
_computing_structure_refinement
;
SHELXL2014 (Sheldrick, 2015b)
;
_computing_structure_solution
;
SHELXS97 (Sheldrick, 2008)
;
_diffrn_ambient_temperature 200
_diffrn_measured_fraction_theta_full 1.000
_diffrn_measured_fraction_theta_max 0.947
_diffrn_measurement_device_type 'Bruker SMART APEX CCD area detector'
_diffrn_measurement_method 'phi and omega scans'
_diffrn_radiation_monochromator graphite
_diffrn_radiation_type MoK\a
_diffrn_radiation_wavelength 0.71073
_diffrn_reflns_av_R_equivalents 0.2031
_diffrn_reflns_av_unetI/netI 0.1564
_diffrn_reflns_limit_h_max 7
_diffrn_reflns_limit_h_min -7
_diffrn_reflns_limit_k_max 37
_diffrn_reflns_limit_k_min -38
_diffrn_reflns_limit_l_max 14
_diffrn_reflns_limit_l_min -14
_diffrn_reflns_number 18018
_diffrn_reflns_theta_full 28.000
_diffrn_reflns_theta_max 30.173
_diffrn_reflns_theta_min 2.001
_diffrn_standards_number 0
_exptl_absorpt_coefficient_mu 0.072
_exptl_absorpt_correction_T_max 0.7459
_exptl_absorpt_correction_T_min 0.4589
_exptl_absorpt_correction_type multi-scan
_exptl_absorpt_process_details
;
(SADABS; Bruker, 2015)
;
_exptl_crystal_colour 'light brown'
_exptl_crystal_density_diffrn 1.202
_exptl_crystal_density_meas .
_exptl_crystal_description plate
_exptl_crystal_F_000 648
_exptl_crystal_size_max 0.42
_exptl_crystal_size_mid 0.18
_exptl_crystal_size_min 0.04
_refine_diff_density_max 0.260
_refine_diff_density_min -0.205
_refine_ls_extinction_coef .
_refine_ls_extinction_method none
_refine_ls_goodness_of_fit_ref 1.031
_refine_ls_hydrogen_treatment constr
_refine_ls_matrix_type full
_refine_ls_number_parameters 217
_refine_ls_number_reflns 4776
_refine_ls_number_restraints 0
_refine_ls_restrained_S_all 1.031
_refine_ls_R_factor_all 0.1941
_refine_ls_R_factor_gt 0.0841
_refine_ls_shift/su_max 0.000
_refine_ls_shift/su_mean 0.000
_refine_ls_structure_factor_coef Fsqd
_refine_ls_weighting_details 'w=1/[\s^2^(Fo^2^)+(0.0550P)^2^] where P=(Fo^2^+2Fc^2^)/3'
_refine_ls_weighting_scheme calc
_refine_ls_wR_factor_gt 0.1540
_refine_ls_wR_factor_ref 0.1914
_reflns_number_gt 2173
_reflns_number_total 4776
_reflns_threshold_expression 'I > 2\s(I)'
_cod_data_source_file 3a.cif
_cod_data_source_block 3a
_cod_original_sg_symbol_H-M 'P 21/c'
_cod_database_code 2021673
_shelx_space_group_comment
;
The symmetry employed for this shelxl refinement is uniquely defined
by the following loop, which should always be used as a source of
symmetry information in preference to the above space-group names.
They are only intended as comments.
;
_shelxl_version_number 2.014

loop_
_space_group_symop_operation_xyz
'x, y, z'
'-x, y+1/2, -z+1/2'
'-x, -y, -z'
'x, -y-1/2, z-1/2'

loop_
_atom_site_type_symbol
_atom_site_label
_atom_site_fract_x
_atom_site_fract_y
_atom_site_fract_z
_atom_site_U_iso_or_equiv
_atom_site_adp_type
_atom_site_calc_flag
_atom_site_occupancy
_atom_site_disorder_assembly
_atom_site_disorder_group
O O1 0.2923(3) 0.40975(7) 0.93814(16) 0.0546(5) Uani d 1 . .
C C1 0.3399(4) 0.39016(9) 0.8400(2) 0.0399(6) Uani d 1 . .
C C2 0.5325(4) 0.35511(9) 0.8183(2) 0.0391(6) Uani d 1 . .
C C3 0.5241(4) 0.33729(10) 0.6890(2) 0.0465(6) Uani d 1 . .
H H3A 0.4942 0.3013 0.6865 0.056 Uiso calc 1 . .
H H3B 0.6741 0.3441 0.6467 0.056 Uiso calc 1 . .
C C4 0.3234(5) 0.36565(13) 0.6278(3) 0.0628(8) Uani d 1 . .
H H4A 0.3842 0.3864 0.5606 0.075 Uiso calc 1 . .
H H4B 0.2069 0.3424 0.5945 0.075 Uiso calc 1 . .
C C5 0.2150(4) 0.39702(9) 0.7248(2) 0.0401(6) Uani d 1 . .
C C6 0.6908(4) 0.34281(9) 0.9030(2) 0.0456(6) Uani d 1 . .
H H6 0.6822 0.3582 0.9805 0.055 Uiso calc 1 . .
C C7 0.8692(4) 0.30784(10) 0.8810(2) 0.0453(6) Uani d 1 . .
C C8 1.0121(4) 0.27709(10) 0.8562(2) 0.0456(6) Uani d 1 . .
C C9 1.1707(4) 0.23891(9) 0.8201(2) 0.0420(6) Uani d 1 . .
C C10 1.3658(4) 0.22711(10) 0.8903(3) 0.0503(7) Uani d 1 . .
H H10 1.3928 0.2441 0.9646 0.060 Uiso calc 1 . .
C C11 1.5189(5) 0.19091(11) 0.8520(3) 0.0605(8) Uani d 1 . .
H H11 1.6515 0.1830 0.8996 0.073 Uiso calc 1 . .
C C12 1.4789(5) 0.16640(11) 0.7448(3) 0.0637(8) Uani d 1 . .
H H12 1.5847 0.1415 0.7185 0.076 Uiso calc 1 . .
C C13 1.2865(5) 0.17754(11) 0.6746(3) 0.0620(8) Uani d 1 . .
H H13 1.2598 0.1601 0.6011 0.074 Uiso calc 1 . .
C C14 1.1343(4) 0.21375(10) 0.7112(3) 0.0539(7) Uani d 1 . .
H H14 1.0035 0.2217 0.6622 0.065 Uiso calc 1 . .
C C15 0.0336(4) 0.42770(9) 0.7106(2) 0.0462(6) Uani d 1 . .
H H15 -0.0256 0.4450 0.7795 0.055 Uiso calc 1 . .
C C16 -0.0728(4) 0.43521(9) 0.5962(3) 0.0454(6) Uani d 1 . .
C C17 -0.1442(4) 0.44076(9) 0.4942(3) 0.0452(6) Uani d 1 . .
C C18 -0.2073(4) 0.44766(9) 0.3686(2) 0.0411(6) Uani d 1 . .
C C19 -0.0521(4) 0.43317(10) 0.2787(3) 0.0503(7) Uani d 1 . .
H H19 0.0906 0.4177 0.3005 0.060 Uiso calc 1 . .
C C20 -0.1031(5) 0.44101(11) 0.1563(3) 0.0594(8) Uani d 1 . .
H H20 0.0051 0.4314 0.0948 0.071 Uiso calc 1 . .
C C21 -0.3104(5) 0.46277(11) 0.1255(3) 0.0573(8) Uani d 1 . .
H H21 -0.3454 0.4682 0.0421 0.069 Uiso calc 1 . .
C C22 -0.4666(4) 0.47669(10) 0.2128(3) 0.0553(7) Uani d 1 . .
H H22 -0.6100 0.4916 0.1899 0.066 Uiso calc 1 . .
C C23 -0.4185(4) 0.46941(10) 0.3345(3) 0.0488(7) Uani d 1 . .
H H23 -0.5287 0.4792 0.3950 0.059 Uiso calc 1 . .

loop_
_atom_site_aniso_label
_atom_site_aniso_U_11
_atom_site_aniso_U_22
_atom_site_aniso_U_33
_atom_site_aniso_U_12
_atom_site_aniso_U_13
_atom_site_aniso_U_23
O1 0.0676(11) 0.0593(12) 0.0370(11) 0.0160(9) -0.0094(8) -0.0083(9)
C1 0.0442(13) 0.0405(14) 0.0350(14) -0.0017(11) 0.0011(11) -0.0018(11)
C2 0.0393(12) 0.0397(14) 0.0385(14) -0.0018(11) -0.0056(11) -0.0005(11)
C3 0.0496(13) 0.0512(16) 0.0386(15) 0.0019(12) -0.0051(11) -0.0030(12)
C4 0.0601(16) 0.088(2) 0.0401(16) 0.0195(16) -0.0116(13) -0.0083(16)
C5 0.0421(12) 0.0454(14) 0.0328(13) -0.0017(11) -0.0069(10) 0.0012(11)
C6 0.0489(13) 0.0464(15) 0.0416(15) 0.0023(12) -0.0082(12) -0.0032(12)
C7 0.0421(13) 0.0522(16) 0.0419(15) 0.0009(13) -0.0100(11) 0.0008(13)
C8 0.0422(13) 0.0509(16) 0.0438(15) -0.0028(13) -0.0092(11) 0.0034(13)
C9 0.0432(13) 0.0407(14) 0.0422(15) -0.0032(11) -0.0009(11) 0.0048(12)
C10 0.0527(15) 0.0538(17) 0.0445(16) 0.0018(13) -0.0045(12) 0.0050(13)
C11 0.0592(16) 0.0630(19) 0.059(2) 0.0146(15) 0.0024(14) 0.0166(16)
C12 0.0734(19) 0.0492(18) 0.068(2) 0.0116(15) 0.0148(17) 0.0068(16)
C13 0.0739(19) 0.0573(18) 0.0546(19) -0.0060(16) 0.0033(16) -0.0134(15)
C14 0.0528(15) 0.0570(17) 0.0520(18) -0.0025(14) -0.0049(13) -0.0069(14)
C15 0.0502(14) 0.0456(15) 0.0430(16) 0.0017(12) -0.0098(11) -0.0019(12)
C16 0.0483(14) 0.0418(15) 0.0462(17) 0.0036(11) -0.0151(12) 0.0012(12)
C17 0.0434(13) 0.0420(14) 0.0505(17) 0.0018(11) -0.0138(12) -0.0003(13)
C18 0.0379(12) 0.0403(14) 0.0453(16) -0.0031(11) -0.0139(11) -0.0014(12)
C19 0.0396(13) 0.0560(17) 0.0555(18) 0.0008(12) -0.0102(12) -0.0050(14)
C20 0.0580(17) 0.069(2) 0.0512(19) -0.0082(15) 0.0041(14) -0.0093(16)
C21 0.0654(18) 0.0654(19) 0.0413(16) -0.0139(15) -0.0199(14) 0.0037(15)
C22 0.0502(15) 0.0617(19) 0.0545(19) 0.0036(14) -0.0229(14) 0.0064(15)
C23 0.0409(13) 0.0570(17) 0.0486(16) 0.0036(12) -0.0106(11) -0.0035(14)

loop_
_atom_type_symbol
_atom_type_description
_atom_type_scat_dispersion_real
_atom_type_scat_dispersion_imag
_atom_type_scat_source
C C 0.0033 0.0016 'International Tables Vol C Tables 4.2.6.8 and 6.1.1.4'
H H 0.0000 0.0000 'International Tables Vol C Tables 4.2.6.8 and 6.1.1.4'
O O 0.0106 0.0060 'International Tables Vol C Tables 4.2.6.8 and 6.1.1.4'

loop_
_geom_angle_atom_site_label_1
_geom_angle_atom_site_label_2
_geom_angle_atom_site_label_3
_geom_angle_site_symmetry_1
_geom_angle_site_symmetry_3
_geom_angle
O1 C1 C2 . . 125.5(2)
O1 C1 C5 . . 126.4(2)
C5 C1 C2 . . 108.1(2)
C1 C2 C3 . . 109.3(2)
C6 C2 C1 . . 123.7(2)
C6 C2 C3 . . 126.9(2)
C2 C3 H3A . . 110.5
C2 C3 H3B . . 110.5
C2 C3 C4 . . 106.4(2)
H3A C3 H3B . . 108.6
C4 C3 H3A . . 110.5
C4 C3 H3B . . 110.5
C3 C4 H4A . . 110.5
C3 C4 H4B . . 110.5
H4A C4 H4B . . 108.7
C5 C4 C3 . . 106.2(2)
C5 C4 H4A . . 110.5
C5 C4 H4B . . 110.5
C1 C5 C4 . . 109.9(2)
C15 C5 C1 . . 124.1(2)
C15 C5 C4 . . 126.0(2)
C2 C6 H6 . . 118.7
C2 C6 C7 . . 122.5(2)
C7 C6 H6 . . 118.7
C8 C7 C6 . . 175.8(3)
C7 C8 C9 . . 175.7(3)
C10 C9 C8 . . 121.3(2)
C14 C9 C8 . . 119.5(2)
C14 C9 C10 . . 119.1(2)
C9 C10 H10 . . 119.9
C11 C10 C9 . . 120.2(3)
C11 C10 H10 . . 119.9
C10 C11 H11 . . 120.1
C12 C11 C10 . . 119.7(3)
C12 C11 H11 . . 120.1
C11 C12 H12 . . 119.6
C11 C12 C13 . . 120.8(3)
C13 C12 H12 . . 119.6
C12 C13 H13 . . 120.0
C14 C13 C12 . . 120.0(3)
C14 C13 H13 . . 120.0
C9 C14 H14 . . 119.9
C13 C14 C9 . . 120.2(3)
C13 C14 H14 . . 119.9
C5 C15 H15 . . 118.9
C5 C15 C16 . . 122.1(2)
C16 C15 H15 . . 118.9
C17 C16 C15 . . 174.2(3)
C16 C17 C18 . . 174.7(3)
C19 C18 C17 . . 118.9(2)
C19 C18 C23 . . 118.8(3)
C23 C18 C17 . . 122.3(2)
C18 C19 H19 . . 119.7
C18 C19 C20 . . 120.5(2)
C20 C19 H19 . . 119.7
C19 C20 H20 . . 120.2
C21 C20 C19 . . 119.5(3)
C21 C20 H20 . . 120.2
C20 C21 H21 . . 119.6
C22 C21 C20 . . 120.7(3)
C22 C21 H21 . . 119.6
C21 C22 H22 . . 119.7
C21 C22 C23 . . 120.6(3)
C23 C22 H22 . . 119.7
C18 C23 H23 . . 120.0
C22 C23 C18 . . 119.9(3)
C22 C23 H23 . . 120.0

loop_
_geom_bond_atom_site_label_1
_geom_bond_atom_site_label_2
_geom_bond_site_symmetry_2
_geom_bond_distance
O1 C1 . 1.230(3)
C1 C2 . 1.473(3)
C1 C5 . 1.471(4)
C2 C3 . 1.501(4)
C2 C6 . 1.345(3)
C3 H3A . 0.9900
C3 H3B . 0.9900
C3 C4 . 1.541(4)
C4 H4A . 0.9900
C4 H4B . 0.9900
C4 C5 . 1.494(4)
C5 C15 . 1.341(3)
C6 H6 . 0.9500
C6 C7 . 1.413(4)
C7 C8 . 1.198(3)
C8 C9 . 1.430(4)
C9 C10 . 1.399(4)
C9 C14 . 1.394(4)
C10 H10 . 0.9500
C10 C11 . 1.379(4)
C11 H11 . 0.9500
C11 C12 . 1.373(4)
C12 H12 . 0.9500
C12 C13 . 1.382(4)
C13 H13 . 0.9500
C13 C14 . 1.371(4)
C14 H14 . 0.9500
C15 H15 . 0.9500
C15 C16 . 1.415(4)
C16 C17 . 1.204(4)
C17 C18 . 1.442(4)
C18 C19 . 1.379(4)
C18 C23 . 1.398(3)
C19 H19 . 0.9500
C19 C20 . 1.394(4)
C20 H20 . 0.9500
C20 C21 . 1.370(4)
C21 H21 . 0.9500
C21 C22 . 1.359(4)
C22 H22 . 0.9500
C22 C23 . 1.381(4)
C23 H23 . 0.9500

loop_
_geom_torsion_atom_site_label_1
_geom_torsion_atom_site_label_2
_geom_torsion_atom_site_label_3
_geom_torsion_atom_site_label_4
_geom_torsion_site_symmetry_1
_geom_torsion_site_symmetry_2
_geom_torsion_site_symmetry_3
_geom_torsion_site_symmetry_4
_geom_torsion
O1 C1 C2 C3 . . . . 176.7(2)
O1 C1 C2 C6 . . . . -4.7(4)
O1 C1 C5 C4 . . . . -178.4(2)
O1 C1 C5 C15 . . . . 2.6(4)
C1 C2 C3 C4 . . . . 3.4(3)
C1 C2 C6 C7 . . . . 177.8(2)
C1 C5 C15 C16 . . . . 176.3(2)
C2 C1 C5 C4 . . . . 1.1(3)
C2 C1 C5 C15 . . . . -178.0(2)
C2 C3 C4 C5 . . . . -2.7(3)
C3 C2 C6 C7 . . . . -3.7(4)
C3 C4 C5 C1 . . . . 1.0(3)
C3 C4 C5 C15 . . . . -180.0(2)
C4 C5 C15 C16 . . . . -2.6(4)
C5 C1 C2 C3 . . . . -2.8(3)
C5 C1 C2 C6 . . . . 175.9(2)
C6 C2 C3 C4 . . . . -175.2(2)
C8 C9 C10 C11 . . . . -178.5(2)
C8 C9 C14 C13 . . . . 179.1(2)
C9 C10 C11 C12 . . . . -0.1(4)
C10 C9 C14 C13 . . . . 0.8(4)
C10 C11 C12 C13 . . . . -0.1(4)
C11 C12 C13 C14 . . . . 0.7(4)
C12 C13 C14 C9 . . . . -1.0(4)
C14 C9 C10 C11 . . . . -0.2(4)
C17 C18 C19 C20 . . . . -177.5(2)
C17 C18 C23 C22 . . . . 177.7(2)
C18 C19 C20 C21 . . . . -0.8(4)
C19 C18 C23 C22 . . . . -1.0(4)
C19 C20 C21 C22 . . . . -0.1(4)
C20 C21 C22 C23 . . . . 0.4(4)
C21 C22 C23 C18 . . . . 0.2(4)
C23 C18 C19 C20 . . . . 1.3(4)

_cod_database_fobs_code 2021673
